data_2106555
loop_
_publ_author_name
'Mariolacos, K.'
'Kupcik, V.'
'Ohmasa, M.'
'Miehe, G.'

_publ_section_title
;
 The crystal structure of Cu4 Bi5 S10 and its relation to the structures
 of hodrushite and cuprobismutite
;
_journal_name_full 'Acta Crystallographica B (24,1968-38,1982)'
_journal_page_first 703
_journal_page_last 708
_journal_volume 31
_journal_year 1975
_chemical_formula_sum 'Bi5 Cu4 S10'
_chemical_name_systematic 'Cu4 Bi5 S10'
_space_group_IT_number 12
_symmetry_space_group_name_Hall '-C 2y'
_symmetry_space_group_name_H-M 'C 1 2/m 1'
_cell_angle_alpha 90
_cell_angle_beta 108
_cell_angle_gamma 90
_cell_formula_units_Z 2
_cell_length_a 17.539
_cell_length_b 3.931
_cell_length_c 12.847
_cell_volume 842.395
_citation_journal_id_ASTM ACBCAR
_cod_data_source_file Mariolacos_ACBCAR_1975_1936.cif
_cod_data_source_block Bi5Cu4S10
_cod_original_cell_volume 842.3953
_cod_database_code 2106555

loop_
_symmetry_equiv_pos_as_xyz
x,y,z
-x,y,-z
-x,-y,-z
x,-y,z
x+1/2,y+1/2,z
-x+1/2,y+1/2,-z
-x+1/2,-y+1/2,-z
x+1/2,-y+1/2,z

loop_
_atom_site_label
_atom_site_type_symbol
_atom_site_fract_x
_atom_site_fract_y
_atom_site_fract_z
_atom_site_occupancy
_atom_site_U_iso_or_equiv
S3 S-2 0.3364 0 0.4962 1 0.0
Bi3 Bi+3 0.4127 0 0.224 1 0.0
S2 S-2 0.2586 0.5 0.2452 1 0.0
Bi1 Bi+3 0 0 0 1 0.0
Bi2 Bi+3 0.1963 0 0.3427 1 0.0
Cu1 Cu+1 0.2076 0.5 0.0608 1 0.0
Cu2 Cu+1 0.4018 0.5 0.4736 1 0.0
S5 S-2 0.4818 0.5 0.3613 1 0.0
S1 S-2 0.0443 0.5 0.1684 1 0.0
S4 S-2 0.3463 0.5 0.0268 1 0.0
